data_4300223
loop_
_publ_author_name
'O. Danny Fox'
'Jenny F.-Y. Leung'
'Jesse M. Hunter'
'N. Kent Dalley'
'Roger G. Harrison'

_publ_section_title
;
Metal-Assembled Cobalt(II) Resorc[4]arene-Based Cage Molecules That
Reversibly Capture Organic Molecules from Water and Act as NMR Shift
Reagents
;
_journal_name_full 'Inorganic Chemistry'
_journal_page_first 783
_journal_page_last 790
_journal_paper_doi 10.1021/ic991235i
_journal_volume 39
_journal_year 2000
_chemical_formula_sum 'C122.52 H160 Ba4 Co4 N8 O75'
_chemical_formula_weight 3729.68
_space_group_IT_number 88
_symmetry_cell_setting TETRAGONAL
_symmetry_space_group_name_Hall '-I 4ad'
_symmetry_space_group_name_H-M 'I 41/a :2'
_atom_sites_solution_hydrogens geom
_atom_sites_solution_primary direct
_atom_sites_solution_secondary difmap
_audit_creation_method SHELXL
_cell_angle_alpha 90.00
_cell_angle_beta 90.00
_cell_angle_gamma 90.00
_cell_formula_units_Z 4
_cell_length_a 20.118(2)
_cell_length_b 20.118(2)
_cell_length_c 54.351(15)
_cell_measurement_reflns_used 22
_cell_measurement_temperature 293(2)
_cell_measurement_theta_max 9.5
_cell_measurement_theta_min 4.6
_cell_volume 21998(7)
_computing_cell_refinement SAME
_computing_data_collection 'BRUKER SOFTWARE'
_computing_data_reduction SAME
_computing_molecular_graphics same
_computing_structure_refinement 'SHELXTL PC vers 5.03(Sheldrick, 1994)'
_computing_structure_solution 'SHELXS-86 (Sheldrick, 1990)'
_diffrn_ambient_temperature 293(2)
_diffrn_measurement_device 'BRUKER P4'
_diffrn_measurement_method THETA-2THETA
_diffrn_radiation_monochromator graphite
_diffrn_radiation_source 'fine-focus sealed tube'
_diffrn_radiation_type MoK\a
_diffrn_radiation_wavelength 0.71073
_diffrn_reflns_av_R_equivalents 0.0686
_diffrn_reflns_av_sigmaI/netI 0.1469
_diffrn_reflns_limit_h_max 1
_diffrn_reflns_limit_h_min -19
_diffrn_reflns_limit_k_max 0
_diffrn_reflns_limit_k_min -19
_diffrn_reflns_limit_l_max 0
_diffrn_reflns_limit_l_min -52
_diffrn_reflns_number 5803
_diffrn_reflns_theta_max 19.99
_diffrn_reflns_theta_min 2.29
_diffrn_standards_interval_count 97
_diffrn_standards_number 3
_exptl_absorpt_coefficient_mu 1.068
_exptl_crystal_colour PINK
_exptl_crystal_density_diffrn 1.126
_exptl_crystal_description PLATE
_exptl_crystal_F_000 7532
_exptl_crystal_size_max 0.4
_exptl_crystal_size_mid 0.4
_exptl_crystal_size_min 0.15
_refine_diff_density_max 0.944
_refine_diff_density_min -0.417
_refine_diff_density_rms 0.108
_refine_ls_extinction_method none
_refine_ls_goodness_of_fit_all 1.059
_refine_ls_goodness_of_fit_obs 1.195
_refine_ls_hydrogen_treatment RIDING
_refine_ls_matrix_type full
_refine_ls_number_parameters 502
_refine_ls_number_reflns 5014
_refine_ls_number_restraints 0
_refine_ls_restrained_S_all 1.200
_refine_ls_restrained_S_obs 1.195
_refine_ls_R_factor_all 0.1970
_refine_ls_R_factor_obs 0.0988
_refine_ls_shift/esd_max 0.000
_refine_ls_shift/esd_mean 0.000
_refine_ls_structure_factor_coef Fsqd
_refine_ls_weighting_details 'w=1/[\s^2^(Fo^2^)+(0.1678P)^2^+190.5998P] where P=(Fo^2^+2Fc^2^)/3'
_refine_ls_weighting_scheme calc
_refine_ls_wR_factor_all 0.3745
_refine_ls_wR_factor_obs 0.2586
_reflns_number_observed 2472
_reflns_number_total 5045
_reflns_observed_criterion >2sigma(I)
_cod_depositor_comments
;
The following automatic conversions were performed:

'_refine_ls_weighting_scheme' value 'calc
w=1/[\s^2^(Fo^2^)+(0.1678P)^2^+190.5998P] where P=(Fo^2^+2Fc^2^)/3'
was changed to 'calc'. New tag '_refine_ls_weighting_details' was
created. The value of the new tag was set to
'w=1/[\s^2^(Fo^2^)+(0.1678P)^2^+190.5998P] where P=(Fo^2^+2Fc^2^)/3'.

Automatic conversion script
Id: cif_fix_values 3143 2015-03-26 13:38:13Z robertas 
;
_cod_original_cell_volume 21996.5(71)
_cod_original_sg_symbol_H-M 'I 41/a'
_cod_database_code 4300223

loop_
_symmetry_equiv_pos_as_xyz
'x, y, z'
'-x+1/2, -y, z+1/2'
'-y+3/4, x+1/4, z+1/4'
'y+3/4, -x+3/4, z+3/4'
'x+1/2, y+1/2, z+1/2'
'-x+1, -y+1/2, z+1'
'-y+5/4, x+3/4, z+3/4'
'y+5/4, -x+5/4, z+5/4'
'-x, -y, -z'
'x-1/2, y, -z-1/2'
'y-3/4, -x-1/4, -z-1/4'
'-y-3/4, x-3/4, -z-3/4'
'-x+1/2, -y+1/2, -z+1/2'
'x, y+1/2, -z'
'y-1/4, -x+1/4, -z+1/4'
'-y-1/4, x-1/4, -z-1/4'

loop_
_atom_site_aniso_label
_atom_site_aniso_U_11
_atom_site_aniso_U_22
_atom_site_aniso_U_33
_atom_site_aniso_U_23
_atom_site_aniso_U_13
_atom_site_aniso_U_12
Co 0.041(2) 0.061(2) 0.057(2) 0.0070(14) 0.0000(14) -0.0046(13)
C1 0.073(14) 0.089(16) 0.044(13) 0.029(11) 0.007(11) 0.023(12)
C2 0.046(12) 0.047(12) 0.045(12) 0.012(10) 0.008(10) 0.017(10)
C3 0.087(16) 0.042(12) 0.025(12) 0.008(10) 0.002(12) 0.023(12)
C4 0.061(14) 0.048(12) 0.036(12) -0.007(10) -0.003(11) 0.014(11)
C5 0.050(13) 0.028(10) 0.055(14) 0.001(10) 0.000(11) 0.001(10)
C6 0.092(17) 0.025(11) 0.046(13) -0.006(11) 0.000(13) 0.019(12)
C7 0.070(14) 0.034(11) 0.035(12) -0.013(10) 0.010(11) 0.003(11)
C8 0.050(13) 0.036(11) 0.054(14) 0.006(11) -0.004(12) 0.020(10)
O1 0.054(8) 0.044(7) 0.066(9) 0.005(7) -0.007(7) -0.002(7)
C9 0.050(13) 0.056(13) 0.064(14) -0.015(11) 0.005(12) 0.010(11)
O2 0.047(8) 0.044(8) 0.057(8) -0.005(6) 0.000(7) 0.003(6)
C11 0.112(18) 0.078(15) 0.058(15) 0.002(12) 0.015(13) 0.026(14)
C12 0.072(14) 0.041(12) 0.054(14) -0.010(10) -0.001(11) 0.013(11)
C13 0.046(11) 0.050(13) 0.039(12) 0.008(11) -0.005(10) 0.006(10)
C14 0.044(11) 0.071(15) 0.018(10) 0.006(11) -0.007(9) -0.004(11)
C15 0.052(12) 0.051(14) 0.045(13) -0.003(11) 0.019(11) -0.001(11)
C16 0.048(12) 0.053(14) 0.044(13) -0.006(12) 0.003(11) 0.005(11)
C17 0.048(11) 0.037(12) 0.043(13) 0.026(10) 0.009(10) -0.007(10)
C18 0.027(10) 0.061(15) 0.067(15) 0.018(13) 0.000(10) 0.004(10)
O11 0.057(8) 0.045(8) 0.088(10) 0.030(8) -0.023(8) -0.008(7)
C19 0.095(16) 0.045(14) 0.055(14) 0.012(12) -0.032(13) 0.006(12)
O12 0.069(9) 0.049(9) 0.069(9) 0.002(7) -0.029(8) 0.000(7)
C21 0.053(12) 0.050(12) 0.043(12) 0.001(10) 0.006(10) 0.007(10)
N1 0.061(11) 0.027(8) 0.053(10) 0.004(8) 0.004(8) 0.009(8)
C22 0.087(14) 0.027(11) 0.047(12) -0.005(10) 0.014(11) 0.001(11)
C23 0.056(14) 0.074(17) 0.057(15) 0.037(15) 0.000(12) -0.017(13)
O21 0.094(11) 0.065(10) 0.080(10) 0.005(9) 0.008(9) 0.006(8)
O22 0.083(10) 0.037(7) 0.072(10) 0.018(7) 0.015(9) 0.001(7)
C24 0.051(13) 0.052(12) 0.070(15) -0.008(11) 0.007(12) 0.005(11)
C25 0.044(14) 0.045(13) 0.100(20) -0.019(14) -0.005(15) 0.003(11)
O23 0.054(9) 0.065(9) 0.090(12) -0.014(9) 0.012(9) -0.005(7)
O24 0.072(11) 0.092(11) 0.109(13) -0.017(10) -0.013(10) -0.007(9)
C31 0.068(14) 0.042(11) 0.037(12) 0.015(9) -0.015(11) -0.002(10)
N2 0.036(9) 0.042(9) 0.061(11) 0.016(8) 0.010(8) -0.011(8)
C32 0.051(12) 0.075(14) 0.044(12) 0.017(12) 0.021(10) 0.000(11)
C33 0.050(13) 0.073(16) 0.053(16) -0.024(15) 0.003(12) -0.004(11)
O31 0.080(10) 0.081(11) 0.065(10) -0.019(9) -0.019(8) 0.016(8)
O32 0.053(8) 0.068(9) 0.071(10) -0.014(8) -0.002(8) 0.006(7)
C34 0.058(14) 0.095(17) 0.065(15) 0.021(13) 0.018(12) -0.015(13)
C35 0.089(19) 0.072(16) 0.059(16) 0.029(14) 0.022(15) -0.005(15)
O33 0.062(9) 0.081(10) 0.074(10) 0.031(9) -0.010(8) -0.019(8)
O34 0.120(14) 0.152(17) 0.136(16) 0.083(15) -0.014(12) -0.054(13)
Ba 0.090(2) 0.0496(13) 0.109(2) -0.0102(13) -0.0085(14) 0.0065(12)
Ba' 0.134(5) 0.069(3) 0.107(4) -0.014(3) 0.001(4) 0.029(3)
O51 0.055(11) 0.038(10) 0.060(11) -0.012(9) -0.003(10) 0.013(9)
O52 0.028(10) 0.085(14) 0.124(18) -0.076(13) -0.028(11) 0.002(10)
O53 0.110(18) 0.060(14) 0.169(23) -0.068(15) -0.078(17) 0.039(13)
O54 0.181(34) 0.109(23) 0.435(63) 0.137(32) 0.173(38) 0.108(25)
O55 0.901(127) 0.146(29) 0.056(18) 0.005(19) -0.058(38) -0.295(53)
O56 0.201(39) 0.267(48) 0.276(47) -0.138(39) -0.074(35) 0.025(35)
O57 0.456(63) 0.088(20) 0.112(22) -0.018(17) 0.090(31) -0.148(30)
O61 0.168(26) 0.284(38) 0.059(15) 0.000 0.000 -0.124(27)

loop_
_atom_site_label
_atom_site_type_symbol
_atom_site_fract_x
_atom_site_fract_y
_atom_site_fract_z
_atom_site_U_iso_or_equiv
_atom_site_thermal_displace_type
_atom_site_occupancy
_atom_site_calc_flag
_atom_site_refinement_flags
_atom_site_disorder_group
Co Co 0.33710(12) 0.39675(12) 0.12542(5) 0.0530(9) Uani 1 d . .
C1 C 0.0640(9) 0.4159(10) -0.0068(3) 0.069(6) Uani 1 d . .
H1A H 0.0353(9) 0.4500(10) -0.0132(3) 0.103 Uiso 1 calc R .
H1B H 0.0468(9) 0.3731(10) -0.0113(3) 0.103 Uiso 1 calc R .
H1C H 0.1077(9) 0.4213(10) -0.0136(3) 0.103 Uiso 1 calc R .
C2 C 0.0675(8) 0.4214(9) 0.0213(3) 0.046(5) Uani 1 d . .
H2A H 0.0846(8) 0.4657(9) 0.0254(3) 0.055 Uiso 1 calc R .
C3 C -0.0012(10) 0.4143(9) 0.0329(3) 0.051(5) Uani 1 d . .
C4 C -0.0500(9) 0.3700(9) 0.0240(3) 0.048(5) Uani 1 d . .
H4A H -0.0418(9) 0.3468(9) 0.0095(3) 0.058 Uiso 1 calc R .
C5 C -0.1100(9) 0.3599(8) 0.0363(3) 0.044(5) Uani 1 d . .
C6 C -0.1176(11) 0.3924(9) 0.0588(3) 0.055(5) Uani 1 d . .
C7 C -0.0736(10) 0.4393(8) 0.0678(3) 0.046(5) Uani 1 d . .
C8 C -0.0140(9) 0.4472(9) 0.0551(4) 0.046(5) Uani 1 d . .
O1 O 0.0316(6) 0.4942(6) 0.0643(2) 0.055(3) Uani 1 d . .
C9 C 0.0850(9) 0.4679(9) 0.0784(4) 0.057(5) Uani 1 d . .
H9A H 0.0979(9) 0.5007(9) 0.0906(4) 0.068 Uiso 1 calc R .
H9B H 0.0692(9) 0.4290(9) 0.0872(4) 0.068 Uiso 1 calc R .
O2 O 0.1421(5) 0.4498(6) 0.0647(2) 0.049(3) Uani 1 d . .
C11 C 0.1636(11) 0.1860(10) -0.0017(3) 0.083(7) Uani 1 d . .
H11A H 0.1971(11) 0.2167(10) -0.0071(3) 0.124 Uiso 1 calc R .
H11B H 0.1213(11) 0.1992(10) -0.0082(3) 0.124 Uiso 1 calc R .
H11C H 0.1743(11) 0.1422(10) -0.0074(3) 0.124 Uiso 1 calc R .
C12 C 0.1605(10) 0.1861(8) 0.0263(3) 0.056(5) Uani 1 d . .
H12A H 0.2023(10) 0.1689(8) 0.0320(3) 0.067 Uiso 1 d R .
C13 C 0.1541(9) 0.2564(9) 0.0362(3) 0.045(5) Uani 1 d . .
C14 C 0.1185(8) 0.3057(9) 0.0247(3) 0.044(5) Uani 1 d . .
H14A H 0.0977(8) 0.2953(9) 0.0099(3) 0.053 Uiso 1 calc R .
C15 C 0.1111(9) 0.3707(9) 0.0337(3) 0.049(5) Uani 1 d . .
C16 C 0.1436(9) 0.3859(9) 0.0555(3) 0.048(5) Uani 1 d . .
C17 C 0.1840(8) 0.3400(9) 0.0686(3) 0.043(5) Uani 1 d . .
C18 C 0.1823(8) 0.2739(10) 0.0582(4) 0.052(5) Uani 1 d . .
O11 O 0.2215(6) 0.2271(6) 0.0715(2) 0.063(4) Uani 1 d . .
C19 C 0.1854(11) 0.1783(9) 0.0837(3) 0.065(6) Uani 1 d . .
H19A H 0.1414(11) 0.1959(9) 0.0870(3) 0.078 Uiso 1 calc R .
H19B H 0.2065(11) 0.1703(9) 0.0994(3) 0.078 Uiso 1 calc R .
O12 O 0.1779(6) 0.1176(6) 0.0718(2) 0.062(4) Uani 1 d . .
C21 C -0.0882(9) 0.4758(8) 0.0914(3) 0.049(5) Uani 1 d . .
H21A H -0.1140(9) 0.4467(8) 0.1020(3) 0.059 Uiso 1 calc R .
H21B H -0.0464(9) 0.4847(8) 0.0997(3) 0.059 Uiso 1 calc R .
N1 N -0.1253(7) 0.5405(6) 0.0887(2) 0.047(4) Uani 1 d . .
C22 C -0.0860(10) 0.5901(8) 0.0748(3) 0.054(5) Uani 1 d . .
H22A H -0.0878(10) 0.5808(8) 0.0573(3) 0.064 Uiso 1 calc R .
H22B H -0.0400(10) 0.5896(8) 0.0801(3) 0.064 Uiso 1 calc R .
C23 C -0.1178(10) 0.6569(11) 0.0804(4) 0.062(6) Uani 1 d . .
O21 O -0.1063(7) 0.7037(7) 0.0654(3) 0.080(4) Uani 1 d . .
O22 O -0.1504(7) 0.6651(5) 0.0995(3) 0.064(4) Uani 1 d . .
C24 C -0.1925(9) 0.5300(9) 0.0785(4) 0.058(5) Uani 1 d . .
H24A H -0.2086(9) 0.5713(9) 0.0715(4) 0.069 Uiso 1 calc R .
H24B H -0.1903(9) 0.4973(9) 0.0654(4) 0.069 Uiso 1 calc R .
C25 C -0.2393(10) 0.5070(9) 0.0975(5) 0.063(6) Uani 1 d . .
O23 O -0.2262(6) 0.5216(6) 0.1203(3) 0.070(4) Uani 1 d . .
O24 O -0.2910(8) 0.4783(8) 0.0913(3) 0.091(5) Uani 1 d . .
C31 C 0.2182(9) 0.3577(8) 0.0916(3) 0.049(5) Uani 1 d . .
H31A H 0.2156(9) 0.3200(8) 0.1027(3) 0.059 Uiso 1 calc R .
H31B H 0.1943(9) 0.3941(8) 0.0992(3) 0.059 Uiso 1 calc R .
N2 N 0.2885(7) 0.3771(7) 0.0893(3) 0.046(4) Uani 1 d . .
C32 C 0.3309(9) 0.3259(10) 0.0793(3) 0.057(5) Uani 1 d . .
H32A H 0.3709(9) 0.3459(10) 0.0726(3) 0.068 Uiso 1 calc R .
H32B H 0.3081(9) 0.3033(10) 0.0659(3) 0.068 Uiso 1 calc R .
C33 C 0.3497(9) 0.2757(12) 0.0989(4) 0.059(6) Uani 1 d . .
O31 O 0.3665(7) 0.2190(8) 0.0917(2) 0.075(4) Uani 1 d . .
O32 O 0.3479(6) 0.2963(6) 0.1203(3) 0.064(4) Uani 1 d . .
C34 C 0.2960(10) 0.4394(11) 0.0758(4) 0.073(6) Uani 1 d . .
H34A H 0.2593(10) 0.4689(11) 0.0796(4) 0.087 Uiso 1 calc R .
H34B H 0.2954(10) 0.4306(11) 0.0582(4) 0.087 Uiso 1 calc R .
C35 C 0.3634(12) 0.4733(11) 0.0830(5) 0.073(6) Uani 1 d . .
O33 O 0.3940(6) 0.4521(7) 0.1008(3) 0.072(4) Uani 1 d . .
O34 O 0.3812(9) 0.5172(10) 0.0691(4) 0.136(7) Uani 1 d . .
Ba Ba -0.17111(11) 0.80471(10) 0.09760(5) 0.0828(9) Uani 0.67 d P .
Ba' Ba -0.1946(3) 0.7763(2) 0.12200(11) 0.104(2) Uani 0.33 d P .
O51 O -0.1321(8) 0.9145(7) 0.1251(3) 0.051(5) Uani 0.67 d P .
O52 O -0.0363(8) 0.8076(9) 0.1037(4) 0.079(7) Uani 0.67 d P .
O53 O -0.2777(11) 0.8910(10) 0.1070(5) 0.113(9) Uani 0.67 d P .
O54 O -0.2690(18) 0.7437(15) 0.1211(9) 0.242(24) Uani 0.67 d P .
O55 O -0.1212(35) 0.8775(17) 0.0581(5) 0.368(44) Uani 0.67 d P .
O56 O -0.2650(20) 0.7719(23) 0.0643(8) 0.248(22) Uani 0.67 d P .
O57 O -0.1143(24) 0.7636(13) 0.1486(5) 0.219(22) Uani 0.67 d P .
O58 O -0.1792(29) 0.8142(29) 0.0715(12) 0.132(19) Uiso 0.33 d P .
O61 O 0.0000 0.7500 0.0355(4) 0.171(14) Uani 1 d S .
O62 O 0.2938(23) 0.5985(22) 0.0392(8) 0.252(19) Uiso 0.70 d P .
O63 O -0.3641(34) 0.3292(35) 0.0456(12) 0.304(29) Uiso 0.60 d P .
C61 C -0.3360(24) 0.3851(25) 0.0556(9) 0.125(16) Uiso 0.60 d P .
C62 C 0.0173(27) 0.2868(26) 0.0846(10) 0.182(21) Uiso 0.75 d P .
C63 C 0.0246(37) 0.3155(35) 0.1135(13) 0.268(31) Uiso 0.75 d P .
C64 C 0.0000 0.2500 0.0727(8) 0.118(14) Uiso 1 d S .

loop_
_atom_type_symbol
_atom_type_description
_atom_type_scat_dispersion_real
_atom_type_scat_dispersion_imag
_atom_type_scat_source
C C 0.0033 0.0016 'International Tables Vol C Tables 4.2.6.8 and 6.1.1.4'
H H 0.0000 0.0000 'International Tables Vol C Tables 4.2.6.8 and 6.1.1.4'
N N 0.0061 0.0033 'International Tables Vol C Tables 4.2.6.8 and 6.1.1.4'
O O 0.0106 0.0060 'International Tables Vol C Tables 4.2.6.8 and 6.1.1.4'
Co Co 0.3494 0.9721 'International Tables Vol C Tables 4.2.6.8 and 6.1.1.4'
Ba Ba -0.3244 2.2819 'International Tables Vol C Tables 4.2.6.8 and 6.1.1.4'

loop_
_geom_angle_atom_site_label_1
_geom_angle_atom_site_label_2
_geom_angle_atom_site_label_3
_geom_angle
_geom_angle_site_symmetry_1
_geom_angle_site_symmetry_3
_geom_angle_publ_flag
O32 Co O22 92.4(5) . 15 ?
O32 Co O33 112.5(6) . . ?
O22 Co O33 89.4(6) 15 . ?
O32 Co O23 146.9(5) . 15 ?
O22 Co O23 112.1(6) 15 15 ?
O33 Co O23 90.5(6) . 15 ?
O32 Co N1 88.3(6) . 15 ?
O22 Co N1 75.4(5) 15 15 ?
O33 Co N1 154.9(5) . 15 ?
O23 Co N1 77.4(6) 15 15 ?
O32 Co N2 75.7(5) . . ?
O22 Co N2 156.2(5) 15 . ?
O33 Co N2 76.7(5) . . ?
O23 Co N2 87.6(6) 15 . ?
N1 Co N2 123.9(5) 15 . ?
C15 C2 C3 106.2(13) . . ?
C15 C2 C1 115.1(15) . . ?
C3 C2 C1 111.3(15) . . ?
C8 C3 C4 117.8(18) . . ?
C8 C3 C2 118.6(18) . . ?
C4 C3 C2 123.2(16) . . ?
C5 C4 C3 122.0(17) . . ?
C4 C5 C6 116.6(17) . . ?
C4 C5 C12 120.8(17) . 6_454 ?
C6 C5 C12 122.6(18) . 6_454 ?
C7 C6 C5 124.0(19) . . ?
C7 C6 O12 117.9(16) . 6_454 ?
C5 C6 O12 117.7(18) . 6_454 ?
C6 C7 C8 116.9(17) . . ?
C6 C7 C21 120.6(17) . . ?
C8 C7 C21 122.3(17) . . ?
C7 C8 C3 122.1(18) . . ?
C7 C8 O1 117.5(17) . . ?
C3 C8 O1 120.2(17) . . ?
C8 O1 C9 115.7(12) . . ?
O2 C9 O1 115.0(15) . . ?
C16 O2 C9 116.6(13) . . ?
C5 C12 C13 113.3(14) 6_454 . ?
C5 C12 C11 113.2(16) 6_454 . ?
C13 C12 C11 111.0(15) . . ?
C18 C13 C14 115.3(16) . . ?
C18 C13 C12 120.9(17) . . ?
C14 C13 C12 123.7(17) . . ?
C13 C14 C15 124.7(16) . . ?
C16 C15 C14 116.9(17) . . ?
C16 C15 C2 120.6(17) . . ?
C14 C15 C2 122.5(18) . . ?
O2 C16 C15 120.2(16) . . ?
O2 C16 C17 115.9(16) . . ?
C15 C16 C17 123.7(17) . . ?
C16 C17 C18 112.8(17) . . ?
C16 C17 C31 122.5(17) . . ?
C18 C17 C31 124.5(16) . . ?
C13 C18 O11 120.1(17) . . ?
C13 C18 C17 126.1(17) . . ?
O11 C18 C17 113.3(17) . . ?
C19 O11 C18 114.7(13) . . ?
O11 C19 O12 117.1(16) . . ?
C19 O12 C6 116.5(14) . 6_454 ?
N1 C21 C7 115.6(13) . . ?
C24 N1 C22 113.2(14) . . ?
C24 N1 C21 111.5(13) . . ?
C22 N1 C21 111.6(13) . . ?
C24 N1 Co 102.3(10) . 12_666 ?
C22 N1 Co 105.6(9) . 12_666 ?
C21 N1 Co 112.1(10) . 12_666 ?
N1 C22 C23 105.7(14) . . ?
O22 C23 O21 122.4(21) . . ?
O22 C23 C22 120.6(18) . . ?
O21 C23 C22 116.9(20) . . ?
O22 C23 Ba 58.0(11) . . ?
O21 C23 Ba 64.6(12) . . ?
C22 C23 Ba 172.7(13) . . ?
C23 O21 Ba 92.9(13) . . ?
C23 O22 Co 115.5(13) . 12_666 ?
C23 O22 Ba' 131.7(12) . . ?
Co O22 Ba' 109.8(6) 12_666 . ?
C23 O22 Ba 100.4(12) . . ?
Co O22 Ba 140.7(7) 12_666 . ?
Ba' O22 Ba 31.7(2) . . ?
C25 C24 N1 111.6(17) . . ?
O24 C25 O23 122.4(22) . . ?
O24 C25 C24 119.6(23) . . ?
O23 C25 C24 117.9(19) . . ?
C25 O23 Co 113.9(13) . 12_666 ?
C17 C31 N2 116.2(14) . . ?
C32 N2 C34 111.1(14) . . ?
C32 N2 C31 114.2(14) . . ?
C34 N2 C31 111.8(13) . . ?
C32 N2 Co 101.5(10) . . ?
C34 N2 Co 104.2(11) . . ?
C31 N2 Co 113.2(10) . . ?
N2 C32 C33 110.8(15) . . ?
O32 C33 O31 127.4(21) . . ?
O32 C33 C32 115.8(19) . . ?
O31 C33 C32 116.8(19) . . ?
C33 O32 Co 117.3(14) . . ?
N2 C34 C35 109.7(17) . . ?
O34 C35 O33 126.6(23) . . ?
O34 C35 C34 114.5(22) . . ?
O33 C35 C34 118.8(19) . . ?
C35 O33 Co 114.7(13) . . ?
C35 O33 Ba' 147.2(13) . 15 ?
Co O33 Ba' 98.1(6) . 15 ?
O58 Ba Ba' 150.9(23) . . ?
O58 Ba O54 116.8(26) . . ?
Ba' Ba O54 34.2(11) . . ?
O58 Ba O56 44.9(25) . . ?
Ba' Ba O56 106.0(12) . . ?
O54 Ba O56 71.9(16) . . ?
O58 Ba O52 103.3(23) . . ?
Ba' Ba O52 102.2(5) . . ?
O54 Ba O52 133.5(10) . . ?
O56 Ba O52 141.4(10) . . ?
O58 Ba O51 117.2(23) . . N
Ba' Ba O51 85.3(4) . . N
O54 Ba O51 108.6(11) . . ?
O56 Ba O51 138.8(10) . . ?
O52 Ba O51 68.7(5) . . ?
O58 Ba O55 38.1(24) . . ?
Ba' Ba O55 169.2(6) . . N
O54 Ba O55 152.0(16) . . ?
O56 Ba O55 82.2(15) . . ?
O52 Ba O55 74.0(15) . . ?
O51 Ba O55 84.0(6) . . ?
O58 Ba O53 90.7(23) . . ?
Ba' Ba O53 80.5(6) . . N
O54 Ba O53 68.3(8) . . ?
O56 Ba O53 74.9(9) . . ?
O52 Ba O53 136.3(5) . . ?
O51 Ba O53 68.0(5) . . ?
O55 Ba O53 95.2(15) . . ?
O58 Ba O22 100.5(23) . . N
Ba' Ba O22 69.0(4) . . N
O54 Ba O22 68.5(6) . . ?
O56 Ba O22 83.4(10) . . ?
O52 Ba O22 82.6(5) . . ?
O51 Ba O22 136.4(4) . . ?
O55 Ba O22 119.7(11) . . ?
O53 Ba O22 135.8(6) . . ?
O58 Ba O21 64.0(23) . . ?
Ba' Ba O21 113.0(3) . . N
O54 Ba O21 106.9(9) . . ?
O56 Ba O21 75.3(9) . . ?
O52 Ba O21 69.6(4) . . ?
O51 Ba O21 137.2(4) . . ?
O55 Ba O21 75.5(11) . . ?
O53 Ba O21 149.7(5) . . ?
O22 Ba O21 44.2(4) . . ?
O58 Ba O57 162.6(24) . . ?
Ba' Ba O57 40.2(8) . . N
O54 Ba O57 73.8(13) . . ?
O56 Ba O57 142.2(13) . . ?
O52 Ba O57 62.1(9) . . ?
O51 Ba O57 68.1(5) . . ?
O55 Ba O57 133.9(14) . . ?
O53 Ba O57 106.4(9) . . ?
O22 Ba O57 69.6(6) . . ?
O21 Ba O57 100.4(7) . . ?
O58 Ba C23 82.9(23) . . ?
Ba' Ba C23 90.5(4) . . N
O54 Ba C23 87.7(8) . . ?
O56 Ba C23 79.5(10) . . ?
O52 Ba C23 74.4(5) . . ?
O51 Ba C23 141.0(5) . . ?
O55 Ba C23 98.0(11) . . ?
O53 Ba C23 149.2(5) . . ?
O22 Ba C23 21.7(4) . . ?
O21 Ba C23 22.5(4) . . ?
O57 Ba C23 83.9(7) . . ?
Ba Ba' O54 114.2(16) . . N
Ba Ba' O57 113.0(9) . . N
O54 Ba' O57 130.6(16) . . ?
Ba Ba' O22 79.2(4) . . N
O54 Ba' O22 87.5(12) . . ?
O57 Ba' O22 87.7(9) . . ?
Ba Ba' O58 14.2(12) . . N
O54 Ba' O58 100.2(20) . . ?
O57 Ba' O58 125.9(14) . . ?
O22 Ba' O58 75.5(12) . . ?
Ba Ba' O53 69.1(6) . . N
O54 Ba' O53 77.8(10) . . ?
O57 Ba' O53 133.6(8) . . ?
O22 Ba' O53 135.0(6) . . ?
O58 Ba' O53 65.9(13) . . ?
Ba Ba' O33 140.2(4) . 12_666 N
O54 Ba' O33 67.6(11) . 12_666 ?
O57 Ba' O33 67.3(7) . 12_666 ?
O22 Ba' O33 60.9(4) . 12_666 ?
O58 Ba' O33 134.6(12) . 12_666 ?
O53 Ba' O33 141.7(6) . 12_666 ?
Ba Ba' O51 65.0(4) . . N
O54 Ba' O51 138.0(10) . . ?
O57 Ba' O51 76.4(7) . . ?
O22 Ba' O51 130.0(5) . . ?
O58 Ba' O51 76.5(12) . . ?
O53 Ba' O51 62.5(5) . . ?
O33 Ba' O51 141.9(4) 12_666 . ?
Ba O51 Ba' 29.7(2) . . ?
Ba O53 Ba' 30.4(2) . . ?
Ba' O54 Ba 31.6(7) . . ?
Ba' O57 Ba 26.7(4) . . ?
Ba O58 Ba' 15.0(12) . . ?
C64 C62 C62 38.3(37) . 6_454 ?
C64 C62 C63 148.5(58) . . ?
C62 C62 C63 110.4(29) 6_454 . ?
C62 C64 C62 103.3(74) . 6_454 ?

loop_
_geom_bond_atom_site_label_1
_geom_bond_atom_site_label_2
_geom_bond_distance
_geom_bond_site_symmetry_2
_geom_bond_publ_flag
Co O32 2.052(13) . ?
Co O22 2.082(12) 15 ?
Co O33 2.085(13) . ?
Co O23 2.086(13) 15 ?
Co N1 2.206(13) 15 ?
Co N2 2.229(14) . ?
C1 C2 1.53(2) . ?
C2 C15 1.50(2) . ?
C2 C3 1.53(2) . ?
C3 C8 1.40(2) . ?
C3 C4 1.41(2) . ?
C4 C5 1.39(2) . ?
C5 C6 1.40(2) . ?
C5 C12 1.48(2) 6_454 ?
C6 C7 1.38(2) . ?
C6 O12 1.42(2) 6_454 ?
C7 C8 1.39(2) . ?
C7 C21 1.51(2) . ?
C8 O1 1.41(2) . ?
O1 C9 1.42(2) . ?
C9 O2 1.42(2) . ?
O2 C16 1.38(2) . ?
C11 C12 1.52(2) . ?
C12 C5 1.48(2) 6_454 ?
C12 C13 1.52(2) . ?
C13 C18 1.37(2) . ?
C13 C14 1.37(2) . ?
C14 C15 1.40(2) . ?
C15 C16 1.39(2) . ?
C16 C17 1.42(2) . ?
C17 C18 1.45(2) . ?
C17 C31 1.47(2) . ?
C18 O11 1.43(2) . ?
O11 C19 1.39(2) . ?
C19 O12 1.39(2) . ?
O12 C6 1.42(2) 6_454 ?
C21 N1 1.51(2) . ?
N1 C24 1.48(2) . ?
N1 C22 1.48(2) . ?
N1 Co 2.206(13) 12_666 ?
C22 C23 1.52(3) . ?
C23 O22 1.24(2) . ?
C23 O21 1.26(2) . ?
C23 Ba 3.30(2) . ?
O21 Ba 2.981(13) . ?
O22 Co 2.082(12) 12_666 ?
O22 Ba' 2.700(14) . ?
O22 Ba 2.840(11) . ?
C24 C25 1.47(3) . ?
C25 O24 1.24(2) . ?
C25 O23 1.30(2) . ?
O23 Co 2.086(13) 12_666 ?
C31 N2 1.47(2) . ?
N2 C32 1.45(2) . ?
N2 C34 1.46(2) . ?
C32 C33 1.52(3) . ?
C33 O32 1.23(2) . ?
C33 O31 1.25(2) . ?
C34 C35 1.57(3) . ?
C35 O34 1.22(2) . ?
C35 O33 1.22(2) . ?
O33 Ba' 3.05(2) 15 ?
Ba O58 1.44(6) . N
Ba Ba' 1.520(6) . ?
Ba O54 2.65(3) . ?
Ba O56 2.70(4) . ?
Ba O52 2.73(2) . ?
Ba O51 2.78(2) . ?
Ba O55 2.78(3) . ?
Ba O53 2.81(2) . ?
Ba O57 3.11(4) . ?
Ba' O54 1.63(4) . N
Ba' O57 2.19(5) . N
Ba' O58 2.87(6) . ?
Ba' O53 2.96(2) . ?
Ba' O33 3.05(2) 12_666 ?
Ba' O51 3.06(2) . ?
O63 C61 1.37(7) . ?
C62 C64 1.04(5) . ?
C62 C62 1.64(10) 6_454 ?
C62 C63 1.68(7) . ?
C64 C62 1.04(5) 6_454 ?
